data_7015284
loop_
_publ_author_name
'Nowicka, Beata'
'Ba\/landa, Maria'
'Gawe\/l, Bart\/lomiej'
'\'Cwiak, Grzegorz'
'Budziak, Andrzej'
'\/Lasocha, Wies\/law'
'Sieklucka, Barbara'

_publ_section_title
;
 Microporous {[Ni(cyclam)]3[W(CN)8]2}n affording reversible structural
 and magnetic conversions.
;
_journal_issue 12
_journal_name_full 'Dalton transactions (Cambridge, England : 2003)'
_journal_page_first 3067
_journal_page_last 3073
_journal_paper_doi 10.1039/c0dt01434f
_journal_volume 40
_journal_year 2011
_chemical_formula_moiety 'C46 N28 Ni3 W2'
_chemical_formula_sum 'C46 N28 Ni3 W2'
_chemical_formula_weight 1488.49
_chemical_name_systematic ' ?'
_space_group_IT_number 2
_symmetry_cell_setting triclinic
_symmetry_space_group_name_Hall '-P 1'
_symmetry_space_group_name_H-M 'P -1'
_cell_angle_alpha 73.65(3)
_cell_angle_beta 92.59(3)
_cell_angle_gamma 90.67(3)
_cell_formula_units_Z 1
_cell_length_a 9.163(2)
_cell_length_b 14.894(5)
_cell_length_c 16.304(5)
_cell_measurement_temperature 293
_cell_volume 2132.9(11)
_computing_publication_material 'Jana2006 (Petricek, Dusek & Palatinus, 2006)'
_computing_structure_refinement 'Jana2006 (Petricek, Dusek & Palatinus, 2006)'
_diffrn_ambient_temperature 293
_diffrn_radiation_type 'Cu K\a'
_diffrn_radiation_wavelength 1.54178
_exptl_absorpt_coefficient_mu 5.900
_exptl_crystal_density_diffrn 1.159
_pd_instr_location ' ?'
_pd_meas_2theta_range_inc 0.02
_pd_meas_2theta_range_max 49.990
_pd_meas_2theta_range_min 5.030
_pd_meas_number_of_points 2249
_pd_proc_2theta_range_inc 0.02
_pd_proc_2theta_range_max 49.99
_pd_proc_2theta_range_min 5.03
_pd_proc_ls_pref_orient_corr none
_pd_proc_ls_profile_function Gaussian
_pd_proc_ls_prof_R_factor 0.3177
_pd_proc_ls_prof_wR_expected 0.1596
_pd_proc_ls_prof_wR_factor 0.4014
_refine_ls_goodness_of_fit_all 2.48
_refine_ls_number_parameters 15
_refine_ls_R_factor_gt 0.2800
_refine_ls_R_Fsqd_factor 0.23
_refine_ls_wR_factor_gt 0.2778
_cod_data_source_file c0dt01434f.txt
_cod_data_source_block (I)
_cod_database_code 7015284

loop_
_symmetry_equiv_pos_site_id
_symmetry_equiv_pos_as_xyz
1 x,y,z
2 -x,-y,-z

loop_
_atom_site_label
_atom_site_type_symbol
_atom_site_fract_x
_atom_site_fract_y
_atom_site_fract_z
_atom_site_adp_type
_atom_site_U_iso_or_equiv
_atom_site_symmetry_multiplicity
_atom_site_occupancy
_atom_site_calc_flag
_atom_site_refinement_flags
_atom_site_disorder_assembly
_atom_site_disorder_group
W1 W 0.70830(13) 0.80710(11) 0.81060(11) Uiso 0.027(4) 2 1 d . . .
Ni2 Ni 1.0000 1.0000 1.0000 Uiso 0.016(8) 1 1 d . . .
Ni3 Ni 1 0.5 1 Uiso 0.0227(17) 1 1 d . . .
Ni4 Ni 0.5 1 0.5 Uiso 0.017(8) 1 1 d . . .
C43 C 0.7142(9) 1.1206(6) 0.5459(8) Uiso 0.03(1) 2 1 d . . .
N44 N 0.7005(9) 1.0657(6) 0.4817(8) Uiso 0.03(1) 2 1 d . . .
C45 C 0.8263(9) 1.0032(6) 0.4849(8) Uiso 0.03(1) 2 1 d . . .
C46 C 0.8058(9) 0.9486(6) 0.4189(8) Uiso 0.03(1) 2 1 d . . .
C47 C 0.6940(9) 0.8714(6) 0.4378(8) Uiso 0.03(1) 2 1 d . . .
N41 N 0.5439(9) 0.9080(6) 0.4284(8) Uiso 0.03(1) 2 1 d . . .
C42 C 0.4305(9) 0.8353(6) 0.4496(8) Uiso 0.03(1) 2 1 d . . .
N31 N 1.0611(8) 0.4798(9) 0.8867(5) Uiso 0.03(1) 2 1 d . . .
C32 C 1.2183(8) 0.5055(9) 0.8800(5) Uiso 0.03(1) 2 1 d . . .
C33 C 1.2415(8) 0.5932(9) 0.9078(5) Uiso 0.03(1) 2 1 d . . .
N34 N 1.1933(8) 0.5756(9) 0.9971(5) Uiso 0.03(1) 2 1 d . . .
C35 C 1.1842(8) 0.6611(9) 1.0254(5) Uiso 0.03(1) 2 1 d . . .
C36 C 1.1310(8) 0.6394(9) 1.1148(5) Uiso 0.03(1) 2 1 d . . .
C37 C 0.9704(8) 0.6147(9) 1.1264(5) Uiso 0.03(1) 2 1 d . . .
N21 N 1.1853(7) 0.9817(4) 0.9384(4) Uiso 0.03(1) 2 1 d . . .
C27 C 1.2646(7) 1.0682(4) 0.8940(4) Uiso 0.03(1) 2 1 d . . .
C26 C 1.1643(7) 1.1378(4) 0.8303(4) Uiso 0.03(1) 2 1 d . . .
C25 C 1.0509(7) 1.1854(4) 0.8700(4) Uiso 0.03(1) 2 1 d . . .
N24 N 0.9320(7) 1.1202(4) 0.9069(4) Uiso 0.03(1) 2 1 d . . .
C23 C 0.8180(7) 1.1622(4) 0.9466(4) Uiso 0.03(1) 2 1 d . . .
C22 C 0.7220(7) 1.0852(4) 0.9961(4) Uiso 0.03(1) 2 1 d . . .
C18 C 0.47820(13) 0.83550(11) 0.80130(11) Uiso 0.03(1) 2 1 d . . .
C15 C 0.90090(13) 0.82310(11) 0.73690(11) Uiso 0.03(1) 2 1 d . . .
N15 N 0.99780(13) 0.83210(11) 0.69470(11) Uiso 0.03(1) 2 1 d . . .
N18 N 0.35330(13) 0.85070(11) 0.79540(11) Uiso 0.03(1) 2 1 d . . .
C12 C 0.62410(13) 0.75650(11) 0.93720(11) Uiso 0.03(1) 2 1 d . . .
N12 N 0.57870(13) 0.72510(11) 1.00400(11) Uiso 0.03(1) 2 1 d . . .
C14 C 0.63740(13) 0.67840(11) 0.78650(11) Uiso 0.03(1) 2 1 d . . .
N14 N 0.60630(13) 0.60970(11) 0.77090(11) Uiso 0.03(1) 2 1 d . . .
C16 C 0.63030(13) 0.87210(11) 0.68130(11) Uiso 0.03(1) 2 1 d . . .
N16 N 0.58430(13) 0.90940(11) 0.61390(11) Uiso 0.03(1) 2 1 d . . .
C13 C 0.83240(13) 0.68730(11) 0.88490(11) Uiso 0.03(1) 2 1 d . . .
N13 N 0.89160(13) 0.61970(11) 0.92320(11) Uiso 0.03(1) 2 1 d . . .
C17 C 0.69250(13) 0.95790(11) 0.76530(11) Uiso 0.03(1) 2 1 d . . .
N17 N 0.68860(13) 1.03810(11) 0.74020(11) Uiso 0.03(1) 2 1 d . . .
C11 C 0.83470(13) 0.87870(11) 0.88700(11) Uiso 0.03(1) 2 1 d . . .
N11 N 0.89750(13) 0.92180(11) 0.92540(11) Uiso 0.03(1) 2 1 d . . .

loop_
_atom_type_symbol
_atom_type_scat_dispersion_real
_atom_type_scat_dispersion_imag
_atom_type_scat_source
_atom_type_scat_Cromer_Mann_a1
_atom_type_scat_Cromer_Mann_b1
_atom_type_scat_Cromer_Mann_a2
_atom_type_scat_Cromer_Mann_b2
_atom_type_scat_Cromer_Mann_a3
_atom_type_scat_Cromer_Mann_b3
_atom_type_scat_Cromer_Mann_a4
_atom_type_scat_Cromer_Mann_b4
_atom_type_scat_Cromer_Mann_c
C 0.019 0.009 'International Tables Vol C tables 4.2.6.8 and 6.1.1.4' 2.31 20.843901 1.02 10.2075 1.5886 0.5687 0.865 51.651199 0.2156
W -5.431 5.703 'International Tables Vol C tables 4.2.6.8 and 6.1.1.4' 29.0818 1.72029 15.43 9.2259 14.4327 0.321703 5.11982 57.056 9.8875
N 0.033 0.019 'International Tables Vol C tables 4.2.6.8 and 6.1.1.4' 12.2126 0.0057 3.1322 9.8933 2.0125 28.997499 1.1663 0.5826 -11.529
Ni -3.120 0.523 'International Tables Vol C tables 4.2.6.8 and 6.1.1.4' 12.8376 3.8785 7.292 0.2565 4.4438 12.1763 2.38 66.342102 1.0341

loop_
_geom_angle_atom_site_label_1
_geom_angle_atom_site_label_2
_geom_angle_atom_site_label_3
_geom_angle_site_symmetry_1
_geom_angle_site_symmetry_2
_geom_angle_site_symmetry_3
_geom_angle
_geom_angle_publ_flag
N21 Ni2 N21 . . 2_777 180 yes
N21 Ni2 N24 . . . 94.8(5) yes
N21 Ni2 N24 . . 2_777 85.2(4) yes
N21 Ni2 N24 2_777 . . 85.2(4) yes
N21 Ni2 N24 2_777 . 2_777 94.8(5) yes
N24 Ni2 N24 . . 2_777 180 yes
N31 Ni3 N31 . . 2_767 180 yes
N31 Ni3 N34 . . . 85.9(4) yes
N31 Ni3 N34 . . 2_767 94.1(4) yes
N31 Ni3 N34 2_767 . . 94.1(4) yes
N31 Ni3 N34 2_767 . 2_767 85.9(4) yes
N34 Ni3 N34 . . 2_767 180 yes
N44 Ni4 N44 . . 2_676 180 yes
N44 Ni4 N41 . . . 94.4(4) yes
N44 Ni4 N41 . . 2_676 85.6(4) yes
N44 Ni4 N16 . . . 89.4(3) yes
N44 Ni4 N16 . . 2_676 90.6(3) yes
N44 Ni4 N41 2_676 . . 85.6(4) yes
N44 Ni4 N41 2_676 . 2_676 94.4(4) yes
N44 Ni4 N16 2_676 . . 90.6(3) yes
N44 Ni4 N16 2_676 . 2_676 89.4(3) yes
N41 Ni4 N41 . . 2_676 180 yes
N41 Ni4 N16 . . . 93.4(3) yes
N41 Ni4 N16 . . 2_676 86.6(3) yes
N41 Ni4 N16 2_676 . . 86.6(3) yes
N41 Ni4 N16 2_676 . 2_676 93.4(3) yes
N16 Ni4 N16 . . 2_676 180 yes
N44 C43 C42 . . 2_676 109.0(8) yes
Ni4 N44 C43 . . . 105.6(7) yes
Ni4 N44 C45 . . . 115.2(6) yes
C43 N44 C45 . . . 113.6(9) yes
N44 C45 C46 . . . 111.3(9) yes
C45 C46 C47 . . . 116.2(10) yes
C46 C47 N41 . . . 112.1(7) yes
Ni4 N41 C47 . . . 115.8(8) yes
Ni4 N41 C42 . . . 105.3(8) yes
C47 N41 C42 . . . 114.2(7) yes
C43 C42 N41 2_676 . . 109.8(7) yes
Ni3 N31 C32 . . . 105.7(7) yes
Ni3 N31 C37 . . 2_767 116.8(6) yes
C32 N31 C37 . . 2_767 113.0(9) yes
N31 C32 C33 . . . 108.6(9) yes
C32 C33 N34 . . . 108.9(9) yes
Ni3 N34 C33 . . . 104.7(7) yes
Ni3 N34 C35 . . . 115.7(6) yes
C33 N34 C35 . . . 113.7(9) yes
N34 C35 C36 . . . 111.3(9) yes
C35 C36 C37 . . . 117.0(7) yes
N31 C37 C36 2_767 . . 110.8(9) yes
Ni2 N21 C27 . . . 116.3(5) yes
Ni2 N21 C22 . . 2_777 105.5(5) yes
C27 N21 C22 . . 2_777 113.0(5) yes
N21 C27 C26 . . . 111.7(5) yes
C27 C26 C25 . . . 115.3(5) yes
C26 C25 N24 . . . 111.6(5) yes
Ni2 N24 C25 . . . 114.9(5) yes
Ni2 N24 C23 . . . 105.4(5) yes
C25 N24 C23 . . . 114.3(5) yes
N24 C23 C22 . . . 108.6(5) yes
N21 C22 C23 2_777 . . 108.3(5) yes
C18 W1 C15 . . . 143.15(10) yes
C18 W1 C12 . . . 71.80(7) yes
C18 W1 C14 . . . 82.93(8) yes
C18 W1 C16 . . . 67.50(7) yes
C18 W1 C13 . . . 131.11(8) yes
C18 W1 C17 . . . 75.41(7) yes
C18 W1 C11 . . . 114.74(10) yes
C15 W1 C12 . . . 145.04(8) yes
C15 W1 C14 . . . 95.85(10) yes
C15 W1 C16 . . . 75.68(8) yes
C15 W1 C13 . . . 79.96(7) yes
C15 W1 C17 . . . 85.53(8) yes
C15 W1 C11 . . . 84.26(8) yes
C12 W1 C14 . . . 88.42(8) yes
C12 W1 C16 . . . 139.27(8) yes
C12 W1 C13 . . . 69.88(7) yes
C12 W1 C17 . . . 110.49(10) yes
C12 W1 C11 . . . 75.24(8) yes
C14 W1 C16 . . . 85.23(9) yes
C14 W1 C13 . . . 66.93(7) yes
C14 W1 C17 . . . 144.43(10) yes
C14 W1 C11 . . . 149.59(9) yes
C16 W1 C13 . . . 140.64(12) yes
C16 W1 C17 . . . 60.58(8) yes
C16 W1 C11 . . . 123.77(9) yes
C13 W1 C17 . . . 147.15(9) yes
C13 W1 C11 . . . 83.26(8) yes
C17 W1 C11 . . . 65.98(8) yes
W1 C18 N18 . . . 179.26(18) yes
W1 C15 N15 . . . 176.65(15) yes
W1 C12 N12 . . . 176.52(17) yes
W1 C14 N14 . . . 176.12(14) yes
W1 C16 N16 . . . 176.65(16) yes
Ni4 N16 C16 . . . 168.92(17) yes
W1 C13 N13 . . . 175.52(15) yes
W1 C17 N17 . . . 177.75(13) yes
W1 C11 N11 . . . 175.84(13) yes

loop_
_geom_bond_atom_site_label_1
_geom_bond_atom_site_label_2
_geom_bond_site_symmetry_1
_geom_bond_site_symmetry_2
_geom_bond_distance
_geom_bond_publ_flag
Ni2 N21 . . 2.070(12) yes
Ni2 N21 . 2_777 2.070(12) yes
Ni2 N24 . . 2.076(10) yes
Ni2 N24 . 2_777 2.076(10) yes
Ni3 N31 . . 2.056(10) yes
Ni3 N31 . 2_767 2.056(10) yes
Ni3 N34 . . 2.083(9) yes
Ni3 N34 . 2_767 2.083(9) yes
Ni4 N44 . . 2.065(8) yes
Ni4 N44 . 2_676 2.065(8) yes
Ni4 N41 . . 2.088(12) yes
Ni4 N41 . 2_676 2.088(12) yes
Ni4 N16 . . 2.0857(15) yes
Ni4 N16 . 2_676 2.0857(15) yes
C43 N44 . . 1.499(18) yes
C43 C42 . 2_676 1.500(13) yes
N44 C45 . . 1.480(13) yes
C45 C46 . . 1.525(18) yes
C46 C47 . . 1.506(12) yes
C47 N41 . . 1.471(12) yes
N41 C42 . . 1.472(12) yes
N31 C32 . . 1.487(11) yes
N31 C37 . 2_767 1.505(19) yes
C32 C33 . . 1.508(19) yes
C33 N34 . . 1.491(12) yes
N34 C35 . . 1.476(19) yes
C35 C36 . . 1.504(11) yes
C36 C37 . . 1.520(11) yes
N21 C27 . . 1.487(8) yes
N21 C22 . 2_777 1.481(8) yes
C27 C26 . . 1.526(8) yes
C26 C25 . . 1.529(10) yes
C25 N24 . . 1.482(8) yes
N24 C23 . . 1.485(10) yes
C23 C22 . . 1.503(8) yes
W1 C18 . . 2.1455(17) yes
W1 C15 . . 2.153(2) yes
W1 C12 . . 2.163(2) yes
W1 C14 . . 2.150(2) yes
W1 C16 . . 2.150(2) yes
W1 C13 . . 2.1564(19) yes
W1 C17 . . 2.162(2) yes
W1 C11 . . 2.149(2) yes
C18 N18 . . 1.1637(17) yes
C15 N15 . . 1.131(2) yes
C12 N12 . . 1.152(2) yes
C14 N14 . . 1.152(3) yes
C16 N16 . . 1.146(2) yes
C13 N13 . . 1.152(2) yes
C17 N17 . . 1.149(2) yes
C11 N11 . . 1.149(3) yes
